data_1512774
loop_
_publ_author_name
'Nicholas J. Robinson'
'Philip A. Smith'
'Sabrina Grant'
'Kendra Whitehead'
'Carlos Crawford'
'Zerihun Assefa'
'Richard E. Sykora'

_publ_section_title
;
 Novel tetracyanoplatinates with the larger Ln3+ ions: Synthesis,
 structures, and photoluminescence properties of KLn[Pt(CN)4]2.8.75H2O (Ln
 = La, Pr, Nd)
;
_journal_name_full
;
Inorganica Chimica Acta
;
_journal_page_first 459
_journal_page_last 465
_journal_paper_doi 10.1016/j.ica.2012.08.031
_journal_volume 394
_journal_year 2013
_chemical_formula_sum 'C8 H17.5 K N8 O8.75 Pr Pt2'
_chemical_formula_weight 935.99
_space_group_IT_number 43
_symmetry_cell_setting orthorhombic
_symmetry_space_group_name_Hall 'F 2 -2d'
_symmetry_space_group_name_H-M 'F d d 2'
_atom_sites_solution_primary direct
_atom_sites_solution_secondary difmap
_cell_angle_alpha 90.00
_cell_angle_beta 90.00
_cell_angle_gamma 90.00
_cell_formula_units_Z 32
_cell_length_a 19.4498(4)
_cell_length_b 26.8572(7)
_cell_length_c 34.8120(8)
_cell_measurement_reflns_used 9861
_cell_measurement_temperature 295(2)
_cell_measurement_theta_max 25.6260
_cell_measurement_theta_min 3.0526
_cell_volume 18184.6(7)
_computing_cell_refinement '<i>CrysAlisPro</i> Oxford Diffraction, (2010)'
_computing_data_collection '<i>CrysAlisPro</i> Oxford Diffraction, (2010)'
_computing_data_reduction '<i>CrysAlisPro</i> Oxford Diffraction, (2010)'
_computing_molecular_graphics 'Olex2 (Dolomanov et al., 2009)'
_computing_structure_refinement 'SHELXL (Sheldrick, 2008)'
_computing_structure_solution 'SHELXS (Sheldrick, 2008)'
_diffrn_ambient_temperature 295(2)
_diffrn_detector_area_resol_mean 16.0514
_diffrn_measured_fraction_theta_full 0.998
_diffrn_measured_fraction_theta_max 0.998
_diffrn_measurement_device_type 'Varian Oxford Xcalibur, Eos'
_diffrn_measurement_method '\w scans'
_diffrn_radiation_monochromator graphite
_diffrn_radiation_source 'fine-focus sealed tube'
_diffrn_radiation_type MoK\a
_diffrn_radiation_wavelength 0.71073
_diffrn_reflns_av_R_equivalents 0.0203
_diffrn_reflns_av_sigmaI/netI 0.0276
_diffrn_reflns_limit_h_max 23
_diffrn_reflns_limit_h_min -23
_diffrn_reflns_limit_k_max 25
_diffrn_reflns_limit_k_min -32
_diffrn_reflns_limit_l_max 28
_diffrn_reflns_limit_l_min -42
_diffrn_reflns_number 18815
_diffrn_reflns_theta_full 25.68
_diffrn_reflns_theta_max 25.68
_diffrn_reflns_theta_min 3.06
_exptl_absorpt_coefficient_mu 14.622
_exptl_absorpt_correction_T_max 1.00
_exptl_absorpt_correction_T_min 0.51872
_exptl_absorpt_correction_type multi-scan
_exptl_absorpt_process_details CrysAlisPro
_exptl_crystal_colour yellow
_exptl_crystal_density_diffrn 2.735
_exptl_crystal_density_method 'not measured'
_exptl_crystal_description prism
_exptl_crystal_F_000 13616
_exptl_crystal_size_max 0.13
_exptl_crystal_size_mid 0.12
_exptl_crystal_size_min 0.06
_refine_diff_density_max 0.700
_refine_diff_density_min -0.880
_refine_diff_density_rms 0.124
_refine_ls_abs_structure_details
;
Flack H D (1983), Acta Cryst. A39, 876-881'
2884 Friedel pairs measured
;
_refine_ls_abs_structure_Flack 0.0(2)
_refine_ls_extinction_method none
_refine_ls_goodness_of_fit_ref 0.919
_refine_ls_matrix_type full
_refine_ls_number_parameters 522
_refine_ls_number_reflns 7282
_refine_ls_number_restraints 1
_refine_ls_restrained_S_all 0.919
_refine_ls_R_factor_all 0.0302
_refine_ls_R_factor_gt 0.0214
_refine_ls_shift/su_max 0.003
_refine_ls_shift/su_mean 0.000
_refine_ls_structure_factor_coef Fsqd
_refine_ls_weighting_details 'calc w=1/[\s^2^(Fo^2^)+(0.0162P)^2^+0.0000P] where P=(Fo^2^+2Fc^2^)/3'
_refine_ls_weighting_scheme calc
_refine_ls_wR_factor_gt 0.0392
_refine_ls_wR_factor_ref 0.0401
_reflns_number_gt 5955
_reflns_number_total 7282
_reflns_threshold_expression >2\s(I)
_cod_data_source_file ICA-2013-394-459-465-3.cif
_cod_data_source_block PrPt
_cod_original_formula_sum 'C8 H17.50 K N8 O8.75 Pr Pt2'
_cod_database_code 1512774

loop_
_symmetry_equiv_pos_as_xyz
'x, y, z'
'-x, -y, z'
'x+1/4, -y+1/4, z+1/4'
'-x+1/4, y+1/4, z+1/4'
'x, y+1/2, z+1/2'
'-x, -y+1/2, z+1/2'
'x+1/4, -y+3/4, z+3/4'
'-x+1/4, y+3/4, z+3/4'
'x+1/2, y, z+1/2'
'-x+1/2, -y, z+1/2'
'x+3/4, -y+1/4, z+3/4'
'-x+3/4, y+1/4, z+3/4'
'x+1/2, y+1/2, z'
'-x+1/2, -y+1/2, z'
'x+3/4, -y+3/4, z+1/4'
'-x+3/4, y+3/4, z+1/4'

loop_
_atom_site_label
_atom_site_type_symbol
_atom_site_fract_x
_atom_site_fract_y
_atom_site_fract_z
_atom_site_U_iso_or_equiv
_atom_site_adp_type
_atom_site_occupancy
_atom_site_symmetry_multiplicity
_atom_site_calc_flag
_atom_site_refinement_flags
K1 K 0.5000 0.5000 0.14427(9) 0.0731(11) Uani 1 2 d S
K2 K 0.56103(14) 0.63510(9) 0.48398(6) 0.0607(7) Uani 1 1 d .
K3 K 0.5000 0.5000 0.54530(8) 0.0513(9) Uani 1 2 d S
Pr1 Pr 0.74395(2) 0.558112(18) -0.06788(2) 0.01880(11) Uani 1 1 d .
Pr2 Pr 0.74305(3) 0.568945(15) 0.25993(2) 0.02054(12) Uani 1 1 d .
Pt1 Pt 0.753052(14) 0.564352(12) 0.096328(12) 0.02100(9) Uani 1 1 d .
Pt2 Pt 0.492010(19) 0.561645(12) 0.344661(10) 0.02077(8) Uani 1 1 d .
Pt3 Pt 0.50081(2) 0.563671(13) -0.160563(8) 0.02081(11) Uani 1 1 d .
Pt4 Pt 0.244791(19) 0.557669(14) 0.094848(12) 0.02922(9) Uani 1 1 d .
C1 C 0.6516(3) 0.5630(3) 0.0987(2) 0.0298(18) Uani 1 1 d .
C2 C 0.7477(4) 0.5619(2) 0.0394(2) 0.0211(18) Uani 1 1 d .
C3 C 0.8545(4) 0.5631(3) 0.0929(3) 0.0333(19) Uani 1 1 d .
C4 C 0.7594(4) 0.5681(3) 0.1537(2) 0.027(2) Uani 1 1 d .
C5 C 0.5410(4) 0.5627(3) 0.3952(2) 0.026(2) Uani 1 1 d .
C6 C 0.5814(5) 0.5669(3) 0.3168(2) 0.025(2) Uani 1 1 d .
C7 C 0.4457(5) 0.5610(3) 0.2933(3) 0.040(3) Uani 1 1 d .
C8 C 0.4023(4) 0.5555(3) 0.3721(2) 0.0199(19) Uani 1 1 d .
C9 C 0.5861(5) 0.5628(3) -0.1290(2) 0.024(2) Uani 1 1 d .
C10 C 0.5592(5) 0.5645(3) -0.2065(3) 0.035(3) Uani 1 1 d .
C11 C 0.4182(5) 0.5660(3) -0.1930(3) 0.031(2) Uani 1 1 d .
C12 C 0.4452(5) 0.5621(3) -0.1121(2) 0.029(2) Uani 1 1 d .
C13 C 0.1715(6) 0.5604(4) 0.1342(3) 0.050(3) Uani 1 1 d .
C14 C 0.3150(6) 0.5554(3) 0.1374(2) 0.037(3) Uani 1 1 d .
C15 C 0.3171(5) 0.5532(3) 0.0555(2) 0.033(2) Uani 1 1 d .
C16 C 0.1723(6) 0.5589(3) 0.0530(3) 0.038(3) Uani 1 1 d .
N1 N 0.5931(3) 0.5584(3) 0.1002(3) 0.052(2) Uani 1 1 d .
N2 N 0.7467(3) 0.5606(2) 0.00638(17) 0.0321(19) Uani 1 1 d .
N3 N 0.9129(4) 0.5636(3) 0.0908(3) 0.055(2) Uani 1 1 d .
N4 N 0.7617(4) 0.5711(2) 0.18625(17) 0.0337(17) Uani 1 1 d .
N5 N 0.5702(4) 0.5631(3) 0.4229(2) 0.044(2) Uani 1 1 d .
N6 N 0.6308(4) 0.5678(3) 0.29993(17) 0.030(2) Uani 1 1 d .
N7 N 0.4235(4) 0.5603(3) 0.2630(2) 0.050(2) Uani 1 1 d .
N8 N 0.3512(4) 0.5519(3) 0.38749(18) 0.0320(18) Uani 1 1 d .
N9 N 0.6354(4) 0.5634(2) -0.1115(2) 0.037(2) Uani 1 1 d .
N10 N 0.5928(5) 0.5655(3) -0.2337(2) 0.065(3) Uani 1 1 d .
N11 N 0.3710(4) 0.5681(3) -0.2128(2) 0.043(2) Uani 1 1 d .
N12 N 0.4140(5) 0.5630(3) -0.0849(2) 0.046(2) Uani 1 1 d .
N13 N 0.1331(6) 0.5615(4) 0.1575(3) 0.087(4) Uani 1 1 d .
N14 N 0.3515(5) 0.5529(3) 0.1621(2) 0.057(3) Uani 1 1 d .
N15 N 0.3571(6) 0.5492(3) 0.0319(2) 0.060(3) Uani 1 1 d .
N16 N 0.1289(5) 0.5585(3) 0.0313(2) 0.055(3) Uani 1 1 d .
O1 O 0.8222(3) 0.4913(2) -0.04125(13) 0.0367(16) Uani 1 1 d .
O2 O 0.8380(3) 0.6140(2) -0.04299(13) 0.0358(15) Uani 1 1 d .
O3 O 0.6485(3) 0.5106(2) -0.03722(13) 0.0357(16) Uani 1 1 d .
O4 O 0.6767(3) 0.6314(2) -0.04184(18) 0.0528(19) Uani 1 1 d .
O5 O 0.7281(3) 0.4790(2) -0.10982(13) 0.0321(14) Uani 1 1 d .
O6 O 0.7561(4) 0.6313(2) -0.11516(17) 0.0497(19) Uani 1 1 d .
O7 O 0.7476(3) 0.5006(2) 0.30840(15) 0.051(2) Uani 1 1 d .
O8 O 0.7475(3) 0.6242(2) 0.31820(17) 0.054(2) Uani 1 1 d .
O9 O 0.8033(4) 0.4904(2) 0.23355(14) 0.058(2) Uani 1 1 d .
O10 O 0.7967(4) 0.6530(2) 0.24252(16) 0.0575(19) Uani 1 1 d .
O11 O 0.6566(3) 0.5127(2) 0.22907(14) 0.0444(18) Uani 1 1 d .
O12 O 0.6528(3) 0.6257(2) 0.23091(14) 0.0383(16) Uani 1 1 d .
O13 O 0.4937(5) 0.6513(3) 0.55259(19) 0.092(3) Uani 1 1 d .
O14 O 0.0000 0.5000 0.5214(3) 0.083(3) Uani 1 2 d S
O15 O 0.2923(3) 0.3899(2) 0.39622(16) 0.0504(17) Uani 1 1 d .
O16 O 0.5223(4) 0.5751(2) 0.19854(16) 0.062(2) Uani 1 1 d .
O17 O 0.6936(8) 0.2264(4) 0.4393(4) 0.252(9) Uani 1 1 d .
O18 O 0.4581(4) 0.5583(2) 0.48401(18) 0.069(2) Uani 1 1 d .

loop_
_atom_site_aniso_label
_atom_site_aniso_U_11
_atom_site_aniso_U_22
_atom_site_aniso_U_33
_atom_site_aniso_U_23
_atom_site_aniso_U_13
_atom_site_aniso_U_12
K1 0.080(3) 0.077(3) 0.063(2) 0.000 0.000 -0.037(2)
K2 0.0670(18) 0.0643(17) 0.0510(13) -0.0066(11) 0.0063(12) -0.0152(14)
K3 0.043(2) 0.067(2) 0.0441(16) 0.000 0.000 0.0128(18)
Pr1 0.0153(2) 0.0254(3) 0.0157(2) 0.0003(2) 0.00071(18) -0.0002(2)
Pr2 0.0176(2) 0.0279(3) 0.0162(2) -0.0007(2) 0.00060(19) -0.0002(2)
Pt1 0.02623(15) 0.02254(14) 0.0142(2) -0.00005(13) 0.0022(3) 0.0006(2)
Pt2 0.01777(18) 0.02511(16) 0.01943(16) -0.00014(15) 0.00362(19) -0.00049(16)
Pt3 0.01732(16) 0.02512(17) 0.0200(3) 0.00055(13) -0.00230(15) 0.00046(17)
Pt4 0.03943(18) 0.02443(19) 0.02380(18) -0.00183(19) -0.0045(3) 0.00121(19)
C1 0.027(4) 0.034(5) 0.029(4) 0.007(4) 0.010(5) 0.009(4)
C2 0.020(4) 0.024(5) 0.019(4) 0.000(3) 0.007(3) -0.011(4)
C3 0.035(4) 0.041(5) 0.024(4) -0.019(4) 0.001(5) -0.007(5)
C4 0.024(5) 0.031(5) 0.026(4) -0.003(3) 0.007(4) -0.005(4)
C5 0.016(4) 0.029(5) 0.032(5) -0.005(4) 0.005(4) 0.005(4)
C6 0.018(5) 0.037(6) 0.021(5) 0.006(4) 0.008(4) -0.002(4)
C7 0.027(6) 0.047(7) 0.046(6) -0.005(5) -0.004(5) -0.013(5)
C8 0.015(4) 0.024(5) 0.021(4) -0.001(3) 0.007(3) 0.001(4)
C9 0.017(5) 0.020(5) 0.034(5) 0.006(4) 0.000(4) -0.004(4)
C10 0.027(5) 0.037(6) 0.043(6) 0.027(5) -0.003(4) 0.005(4)
C11 0.025(5) 0.033(6) 0.036(5) -0.005(4) 0.005(4) -0.001(4)
C12 0.037(6) 0.023(5) 0.027(5) 0.002(4) -0.002(4) -0.005(4)
C13 0.035(7) 0.057(8) 0.057(7) -0.016(5) 0.013(6) 0.017(6)
C14 0.061(7) 0.024(6) 0.024(5) 0.010(4) -0.003(5) -0.004(5)
C15 0.046(6) 0.028(6) 0.026(5) 0.006(4) 0.006(4) -0.016(5)
C16 0.046(7) 0.032(6) 0.036(6) 0.002(4) 0.005(5) 0.009(5)
N1 0.035(4) 0.062(6) 0.059(5) 0.021(4) 0.008(5) 0.006(5)
N2 0.028(4) 0.044(5) 0.024(4) 0.000(3) -0.001(3) -0.012(3)
N3 0.043(4) 0.058(6) 0.064(5) -0.025(4) 0.009(5) -0.008(5)
N4 0.037(4) 0.049(4) 0.015(3) 0.003(3) 0.009(3) 0.008(4)
N5 0.041(5) 0.055(6) 0.037(4) 0.006(4) -0.012(4) 0.006(5)
N6 0.038(6) 0.030(5) 0.023(4) 0.004(3) 0.005(4) -0.002(4)
N7 0.053(5) 0.062(7) 0.036(5) 0.001(4) -0.018(4) -0.008(4)
N8 0.031(5) 0.035(5) 0.031(4) -0.001(3) 0.003(3) -0.007(4)
N9 0.023(5) 0.042(6) 0.046(5) 0.012(4) -0.001(4) -0.002(4)
N10 0.068(7) 0.083(8) 0.045(5) 0.026(5) 0.029(5) 0.027(5)
N11 0.026(4) 0.057(6) 0.046(5) -0.004(4) -0.013(4) 0.004(4)
N12 0.052(6) 0.048(6) 0.039(5) -0.009(4) 0.015(4) -0.015(5)
N13 0.058(8) 0.114(10) 0.089(8) -0.029(7) 0.013(7) 0.015(7)
N14 0.076(8) 0.055(6) 0.039(5) 0.010(4) -0.020(5) -0.008(5)
N15 0.090(8) 0.058(6) 0.033(5) -0.001(4) 0.022(5) -0.042(6)
N16 0.062(7) 0.060(6) 0.042(5) 0.007(4) -0.024(5) -0.008(5)
O1 0.039(4) 0.037(4) 0.034(3) 0.003(3) -0.008(3) 0.019(3)
O2 0.038(4) 0.042(4) 0.028(3) -0.008(2) 0.000(3) -0.016(3)
O3 0.031(4) 0.045(4) 0.031(3) 0.001(3) 0.012(3) -0.018(3)
O4 0.039(4) 0.035(4) 0.085(5) -0.006(3) 0.027(4) 0.006(3)
O5 0.031(3) 0.037(4) 0.029(3) -0.019(2) -0.001(2) -0.004(3)
O6 0.036(4) 0.057(5) 0.056(4) 0.033(3) -0.006(3) 0.002(4)
O7 0.075(6) 0.040(4) 0.036(3) 0.017(3) 0.000(3) 0.011(5)
O8 0.040(4) 0.080(5) 0.041(3) -0.032(3) 0.009(3) -0.010(4)
O9 0.063(5) 0.065(5) 0.045(3) -0.013(3) -0.012(3) 0.045(4)
O10 0.063(5) 0.042(4) 0.067(4) 0.005(3) 0.024(4) -0.019(4)
O11 0.060(5) 0.039(5) 0.035(3) -0.005(3) 0.005(3) -0.025(3)
O12 0.037(4) 0.046(4) 0.032(3) 0.009(3) 0.007(3) 0.016(3)
O13 0.148(10) 0.058(5) 0.070(5) 0.001(4) 0.038(5) 0.002(6)
O14 0.079(9) 0.068(6) 0.101(8) 0.000 0.000 0.017(7)
O15 0.049(4) 0.043(4) 0.059(4) -0.007(3) -0.011(3) 0.001(3)
O16 0.061(5) 0.073(5) 0.052(4) -0.003(3) -0.012(3) -0.018(4)
O17 0.32(2) 0.068(8) 0.365(16) 0.039(8) 0.220(16) 0.056(9)
O18 0.050(5) 0.074(5) 0.084(5) 0.017(4) -0.020(4) -0.012(4)

loop_
_atom_type_symbol
_atom_type_description
_atom_type_scat_dispersion_real
_atom_type_scat_dispersion_imag
_atom_type_scat_source
C C 0.0033 0.0016 'International Tables Vol C Tables 4.2.6.8 and 6.1.1.4'
H H 0.0000 0.0000 'International Tables Vol C Tables 4.2.6.8 and 6.1.1.4'
N N 0.0061 0.0033 'International Tables Vol C Tables 4.2.6.8 and 6.1.1.4'
O O 0.0106 0.0060 'International Tables Vol C Tables 4.2.6.8 and 6.1.1.4'
K K 0.2009 0.2494 'International Tables Vol C Tables 4.2.6.8 and 6.1.1.4'
Pr Pr -0.2180 2.8214 'International Tables Vol C Tables 4.2.6.8 and 6.1.1.4'
Pt Pt -1.7033 8.3905 'International Tables Vol C Tables 4.2.6.8 and 6.1.1.4'

loop_
_geom_angle_atom_site_label_1
_geom_angle_atom_site_label_2
_geom_angle_atom_site_label_3
_geom_angle
_geom_angle_site_symmetry_1
_geom_angle_site_symmetry_3
O16 K1 O16 95.0(3) . 2_665
O16 K1 N1 149.4(2) . 2_665
O16 K1 N1 82.4(2) . .
N1 K1 N1 114.7(4) 2_665 .
O16 K1 N14 72.3(2) . .
O16 K1 N14 92.8(2) 2_665 .
N1 K1 N14 77.3(2) 2_665 .
N1 K1 N14 115.1(2) . .
N14 K1 N14 158.2(3) . 2_665
O13 K2 N7 88.7(3) . 3_565
O13 K2 O18 77.4(2) . .
N7 K2 O18 156.0(2) 3_565 .
O13 K2 N5 140.7(2) . .
N7 K2 N5 124.4(2) 3_565 .
O18 K2 N5 64.0(2) . .
O13 K2 N16 80.7(3) . 9
N7 K2 N16 79.4(3) 3_565 9
O18 K2 N16 79.1(2) . 9
N5 K2 N16 85.1(2) . 9
O13 K2 N14 137.2(2) . 3_565
N7 K2 N14 79.2(2) 3_565 3_565
O18 K2 N14 124.1(2) . 3_565
N5 K2 N14 75.5(2) . 3_565
N16 K2 N14 135.3(3) 9 3_565
O13 K2 K3 65.12(16) . .
N7 K2 K3 117.87(17) 3_565 .
O18 K2 K3 38.34(13) . .
N5 K2 K3 79.61(16) . .
N16 K2 K3 43.1(2) 9 .
N14 K2 K3 154.98(16) 3_565 .
O18 K3 O18 79.2(3) . 2_665
O18 K3 N3 85.2(2) . 9_455
O18 K3 N3 158.8(2) . 10_665
O18 K3 N3 85.2(2) 2_665 10_665
N3 K3 N3 113.2(4) 9_455 10_665
O18 K3 N16 79.9(2) . 9
O18 K3 N16 85.7(2) 2_665 9
N3 K3 N16 105.7(2) 9_455 9
N3 K3 N16 84.8(2) 10_665 9
O18 K3 N16 85.7(2) . 10_565
N16 K3 N16 161.2(3) 9 10_565
O3 Pr1 O2 134.29(16) . .
O3 Pr1 O1 85.89(19) . .
O2 Pr1 O1 81.96(19) . .
O3 Pr1 O4 81.94(19) . .
O2 Pr1 O4 77.8(2) . .
O1 Pr1 O4 137.02(19) . .
O3 Pr1 O6 137.1(2) . .
O2 Pr1 O6 72.43(19) . .
O1 Pr1 O6 136.1(2) . .
O4 Pr1 O6 71.5(2) . .
O3 Pr1 N2 66.46(18) . .
O2 Pr1 N2 68.04(18) . .
O1 Pr1 N2 68.90(18) . .
O4 Pr1 N2 68.4(2) . .
O6 Pr1 N2 128.10(19) . .
O3 Pr1 O5 74.55(17) . .
O2 Pr1 O5 140.12(18) . .
O1 Pr1 O5 72.38(17) . .
O4 Pr1 O5 140.9(2) . .
O6 Pr1 O5 106.03(19) . .
N2 Pr1 O5 125.87(17) . .
O3 Pr1 N9 71.0(2) . .
O2 Pr1 N9 139.1(2) . .
O1 Pr1 N9 137.7(2) . .
O4 Pr1 N9 75.4(2) . .
O6 Pr1 N9 70.1(2) . .
N2 Pr1 N9 126.7(2) . .
O5 Pr1 N9 67.7(2) . .
O3 Pr1 N8 145.0(2) . 9_554
O2 Pr1 N8 70.24(19) . 9_554
O1 Pr1 N8 72.0(2) . 9_554
O4 Pr1 N8 132.6(2) . 9_554
O6 Pr1 N8 66.1(2) . 9_554
N2 Pr1 N8 125.5(2) . 9_554
O5 Pr1 N8 73.03(19) . 9_554
N9 Pr1 N8 107.7(2) . 9_554
O7 Pr2 O11 82.53(19) . .
O7 Pr2 O8 83.5(2) . .
O11 Pr2 O8 136.51(19) . .
O7 Pr2 O12 137.4(2) . .
O11 Pr2 O12 74.2(2) . .
O8 Pr2 O12 89.45(19) . .
O7 Pr2 O10 142.6(2) . .
O11 Pr2 O10 134.80(19) . .
O8 Pr2 O10 69.94(19) . .
O12 Pr2 O10 70.0(2) . .
O7 Pr2 O9 67.88(18) . .
O11 Pr2 O9 70.1(2) . .
O8 Pr2 O9 138.87(19) . .
O12 Pr2 O9 131.61(17) . .
O10 Pr2 O9 116.8(2) . .
O7 Pr2 N6 70.0(2) . .
O11 Pr2 N6 69.9(2) . .
O8 Pr2 N6 66.6(2) . .
O12 Pr2 N6 68.76(19) . .
O10 Pr2 N6 118.8(2) . .
O9 Pr2 N6 124.3(2) . .
O7 Pr2 N4 132.91(19) . .
O11 Pr2 N4 71.47(19) . .
O8 Pr2 N4 141.34(19) . .
O12 Pr2 N4 71.89(18) . .
O10 Pr2 N4 71.89(19) . .
O9 Pr2 N4 66.58(18) . .
N6 Pr2 N4 130.6(2) . .
O7 Pr2 N11 73.8(2) . 9
O11 Pr2 N11 140.9(2) . 9
O8 Pr2 N11 71.7(2) . 9
O12 Pr2 N11 142.5(2) . 9
O10 Pr2 N11 73.2(2) . 9
O9 Pr2 N11 72.3(2) . 9
N6 Pr2 N11 126.6(2) . 9
N4 Pr2 N11 102.8(2) . 9
C1 Pt1 C3 177.7(3) . .
C1 Pt1 C2 89.4(3) . .
C3 Pt1 C2 89.5(4) . .
C1 Pt1 C4 91.2(4) . .
C3 Pt1 C4 89.9(4) . .
C2 Pt1 C4 178.8(3) . .
C1 Pt1 Pt4 89.7(3) . 2_665
C3 Pt1 Pt4 88.2(3) . 2_665
C2 Pt1 Pt4 87.26(19) . 2_665
C4 Pt1 Pt4 93.8(2) . 2_665
C1 Pt1 Pt3 90.4(3) . 3_565
C3 Pt1 Pt3 91.5(3) . 3_565
C2 Pt1 Pt3 87.66(19) . 3_565
C4 Pt1 Pt3 91.3(2) . 3_565
Pt4 Pt1 Pt3 174.911(18) 2_665 3_565
C6 Pt2 C8 179.2(3) . .
C6 Pt2 C7 87.7(4) . .
C8 Pt2 C7 91.9(4) . .
C6 Pt2 C5 90.6(3) . .
C8 Pt2 C5 89.8(3) . .
C7 Pt2 C5 178.3(4) . .
C6 Pt2 Pt2 89.4(2) . 2_665
C8 Pt2 Pt2 89.9(2) . 2_665
C7 Pt2 Pt2 91.9(3) . 2_665
C5 Pt2 Pt2 88.3(2) . 2_665
C6 Pt2 Pt4 85.2(2) . 3_565
C8 Pt2 Pt4 95.5(2) . 3_565
C7 Pt2 Pt4 91.0(3) . 3_565
C5 Pt2 Pt4 88.6(2) . 3_565
Pt2 Pt2 Pt4 173.75(2) 2_665 3_565
C10 Pt3 C11 90.3(4) . .
C10 Pt3 C9 88.1(4) . .
C11 Pt3 C9 178.1(3) . .
C10 Pt3 C12 177.2(4) . .
C11 Pt3 C12 92.5(4) . .
C9 Pt3 C12 89.1(4) . .
C10 Pt3 Pt3 90.9(3) . 2_665
C11 Pt3 Pt3 91.4(3) . 2_665
C9 Pt3 Pt3 89.7(2) . 2_665
C12 Pt3 Pt3 88.5(2) . 2_665
C15 Pt4 C13 178.6(4) . .
C15 Pt4 C14 91.5(3) . .
C13 Pt4 C14 88.9(4) . .
C15 Pt4 C16 89.8(4) . .
C13 Pt4 C16 89.8(3) . .
C14 Pt4 C16 178.4(4) . .
N1 C1 Pt1 174.8(9) . .
N2 C2 Pt1 178.0(7) . .
N3 C3 Pt1 178.3(10) . .
N4 C4 Pt1 178.3(7) . .
N5 C5 Pt2 177.9(8) . .
N6 C6 Pt2 176.3(8) . .
N7 C7 Pt2 175.5(9) . .
N8 C8 Pt2 179.6(8) . .
N9 C9 Pt3 178.1(8) . .
N10 C10 Pt3 178.9(9) . .
N11 C11 Pt3 177.9(9) . .
N12 C12 Pt3 177.5(8) . .
N13 C13 Pt4 176.5(11) . .
N14 C14 Pt4 176.5(9) . .
N15 C15 Pt4 177.0(9) . .
N16 C16 Pt4 175.6(10) . .
C1 N1 K1 135.8(7) . .
C2 N2 Pr1 179.7(7) . .
C3 N3 K3 127.9(8) . 9_554
C4 N4 Pr2 168.5(6) . .
C5 N5 K2 127.6(7) . .
C6 N6 Pr2 178.9(7) . .
C7 N7 K2 128.0(7) . 11_464
C8 N8 Pr1 168.1(6) . 9_455
C9 N9 Pr1 174.8(7) . .
C11 N11 Pr2 163.8(7) . 9_454
C14 N14 K2 115.2(8) . 11_464
C14 N14 K1 116.2(8) . .
K2 N14 K1 127.4(3) 11_464 .
C16 N16 K2 134.4(8) . 9_454
C16 N16 K3 121.3(7) . 9_454
K2 N16 K3 94.7(3) 9_454 9_454
K3 O18 K2 101.6(2) . .

loop_
_geom_bond_atom_site_label_1
_geom_bond_atom_site_label_2
_geom_bond_distance
_geom_bond_site_symmetry_2
K1 O16 2.797(6) .
K1 N1 2.845(7) .
K1 N14 3.278(10) .
K2 O13 2.759(7) .
K2 N7 2.821(9) 3_565
K2 O18 2.874(7) .
K2 N5 2.879(8) .
K2 N16 2.947(9) 9
K2 N14 3.108(9) 3_565
K3 O18 2.770(6) .
K3 N3 2.880(8) 9_455
K3 N16 2.999(10) 9
Pr1 O3 2.492(5) .
Pr1 O2 2.520(5) .
Pr1 O1 2.529(5) .
Pr1 O4 2.532(6) .
Pr1 O6 2.575(6) .
Pr1 N2 2.586(6) .
Pr1 O5 2.596(5) .
Pr1 N9 2.605(8) .
Pr1 N8 2.607(7) 9_554
Pr2 O7 2.495(5) .
Pr2 O11 2.502(6) .
Pr2 O8 2.515(5) .
Pr2 O12 2.535(5) .
Pr2 O10 2.559(6) .
Pr2 O9 2.583(6) .
Pr2 N6 2.590(7) .
Pr2 N4 2.591(6) .
Pr2 N11 2.664(8) 9
Pt1 C1 1.975(7) .
Pt1 C3 1.976(7) .
Pt1 C2 1.987(7) .
Pt1 C4 2.002(8) .
Pt1 Pt4 3.2778(5) 2_665
Pt1 Pt3 3.2850(5) 3_565
Pt2 C6 1.995(8) .
Pt2 C8 1.996(8) .
Pt2 C7 2.001(9) .
Pt2 C5 2.001(9) .
Pt2 Pt2 3.3258(6) 2_665
Pt2 Pt4 3.5103(6) 3_565
Pt3 C10 1.961(9) .
Pt3 C11 1.964(10) .
Pt3 C9 1.991(9) .
Pt3 C12 2.006(9) .
Pt3 Pt3 3.4202(7) 2_665
Pt4 C15 1.966(10) .
Pt4 C13 1.977(11) .
Pt4 C14 2.016(11) .
Pt4 C16 2.027(11) .
C1 N1 1.145(9) .
C2 N2 1.149(7) .
C3 N3 1.140(9) .
C4 N4 1.138(9) .
C5 N5 1.120(10) .
C6 N6 1.127(10) .
C7 N7 1.142(10) .
C8 N8 1.133(10) .
C9 N9 1.135(11) .
C10 N10 1.150(10) .
C11 N11 1.150(11) .
C12 N12 1.122(10) .
C13 N13 1.104(13) .
C14 N14 1.116(12) .
C15 N15 1.137(12) .
C16 N16 1.134(12) .
